data_7044849
loop_
_publ_author_name
'Sindlinger, Christian P.'
'Lawrence, Samuel R.'
'Acharya, Shravan'
'Ohlin, C. Andr\'e'
'Stasch, Andreas'

_publ_section_title
;
 PNacPNacE: (E = Ga, In, Tl) - monomeric group 13 metal(I) heterocycles
 stabilized by a sterically demanding bis(iminophosphoranyl)methanide
;
_journal_name_full 'Dalton Transactions'
_journal_paper_doi 10.1039/C7DT04048B
_journal_year 2017
_chemical_formula_sum 'C49 H55 In N2 P2'
_chemical_formula_weight 848.71
_space_group_crystal_system monoclinic
_space_group_IT_number 14
_space_group_name_Hall '-P 2yn'
_space_group_name_H-M_alt 'P 1 21/n 1'
_symmetry_space_group_name_Hall '-P 2yn'
_symmetry_space_group_name_H-M 'P 1 21/n 1'
_atom_sites_solution_hydrogens geom
_audit_creation_method SHELXL-2014/7
_audit_update_record
;
2017-11-21 deposited with the CCDC.
2017-11-23 downloaded from the CCDC.
;
_cell_angle_alpha 90
_cell_angle_beta 107.704(6)
_cell_angle_gamma 90
_cell_formula_units_Z 4
_cell_length_a 13.3207(7)
_cell_length_b 19.7596(11)
_cell_length_c 16.5158(11)
_cell_measurement_reflns_used 10733
_cell_measurement_temperature 123(2)
_cell_measurement_theta_max 29.9977
_cell_measurement_theta_min 2.0073
_cell_volume 4141.3(4)
_computing_cell_refinement
;
CrysAlisPro, Oxford Diffraction Ltd.,
Version 1.171.34.36 (release 02-08-2010 CrysAlis171 .NET)
(compiled Aug  2 2010,13:00:58)
;
_computing_data_collection
;
CrysAlisPro, Oxford Diffraction Ltd.,
Version 1.171.34.36 (release 02-08-2010 CrysAlis171 .NET)
(compiled Aug  2 2010,13:00:58)
;
_computing_data_reduction
;
CrysAlisPro, Oxford Diffraction Ltd.,
Version 1.171.34.36 (release 02-08-2010 CrysAlis171 .NET)
(compiled Aug  2 2010,13:00:58)
;
_computing_structure_refinement 'SHELXL-2014/7 (Sheldrick, 2014)'
_computing_structure_solution 'SHELXS-97 (Sheldrick, 1990)'
_diffrn_ambient_temperature 123(2)
_diffrn_measured_fraction_theta_full 0.999
_diffrn_measured_fraction_theta_max 0.999
_diffrn_measurement_device_type 'Xcalibur, Ruby, Gemini ultra'
_diffrn_measurement_method '\w scans'
_diffrn_radiation_monochromator graphite
_diffrn_radiation_type MoK\a
_diffrn_radiation_wavelength 0.71073
_diffrn_reflns_av_R_equivalents 0.0246
_diffrn_reflns_av_unetI/netI 0.0349
_diffrn_reflns_Laue_measured_fraction_full 0.999
_diffrn_reflns_Laue_measured_fraction_max 0.999
_diffrn_reflns_limit_h_max 17
_diffrn_reflns_limit_h_min -17
_diffrn_reflns_limit_k_max 25
_diffrn_reflns_limit_k_min -25
_diffrn_reflns_limit_l_max 15
_diffrn_reflns_limit_l_min -21
_diffrn_reflns_number 22227
_diffrn_reflns_point_group_measured_fraction_full 0.999
_diffrn_reflns_point_group_measured_fraction_max 0.999
_diffrn_reflns_theta_full 25.242
_diffrn_reflns_theta_max 26.999
_diffrn_reflns_theta_min 2.012
_diffrn_source 'Enhance (Mo) X-ray Source'
_exptl_absorpt_coefficient_mu 0.685
_exptl_absorpt_correction_T_max 1.00000
_exptl_absorpt_correction_T_min 0.91468
_exptl_absorpt_correction_type multi-scan
_exptl_absorpt_process_details
;
CrysAlisPro, Oxford Diffraction Ltd.,
Version 1.171.34.36 (release 02-08-2010 CrysAlis171 .NET)
(compiled Aug  2 2010,13:00:58)
Empirical absorption correction using spherical harmonics,
 implemented in SCALE3 ABSPACK scaling algorithm.
;
_exptl_crystal_colour colourless
_exptl_crystal_density_diffrn 1.361
_exptl_crystal_description block
_exptl_crystal_F_000 1768
_exptl_crystal_size_max 0.400
_exptl_crystal_size_mid 0.250
_exptl_crystal_size_min 0.200
_refine_diff_density_max 0.617
_refine_diff_density_min -0.494
_refine_diff_density_rms 0.077
_refine_ls_extinction_method none
_refine_ls_goodness_of_fit_ref 1.052
_refine_ls_hydrogen_treatment constr
_refine_ls_matrix_type full
_refine_ls_number_parameters 495
_refine_ls_number_reflns 9018
_refine_ls_number_restraints 0
_refine_ls_restrained_S_all 1.052
_refine_ls_R_factor_all 0.0417
_refine_ls_R_factor_gt 0.0319
_refine_ls_shift/su_max 0.002
_refine_ls_shift/su_mean 0.000
_refine_ls_structure_factor_coef Fsqd
_refine_ls_weighting_details 'w=1/[\s^2^(Fo^2^)+(0.0336P)^2^+3.6598P] where P=(Fo^2^+2Fc^2^)/3'
_refine_ls_weighting_scheme calc
_refine_ls_wR_factor_gt 0.0760
_refine_ls_wR_factor_ref 0.0816
_reflns_Friedel_coverage 0.000
_reflns_number_gt 7666
_reflns_number_total 9018
_reflns_threshold_expression 'I > 2\s(I)'
_cod_data_source_file c7dt04048b3.cif
_cod_data_source_block compound2
_cod_database_code 7044849
_shelx_shelxl_version_number 2014/7
_shelx_space_group_comment
;
The symmetry employed for this shelxl refinement is uniquely defined
by the following loop, which should always be used as a source of
symmetry information in preference to the above space-group names.
They are only intended as comments.
;
_shelx_estimated_absorpt_t_min 0.771
_shelx_estimated_absorpt_t_max 0.875

loop_
_space_group_symop_operation_xyz
'x, y, z'
'-x+1/2, y+1/2, -z+1/2'
'-x, -y, -z'
'x-1/2, -y-1/2, z-1/2'

loop_
_atom_site_label
_atom_site_type_symbol
_atom_site_fract_x
_atom_site_fract_y
_atom_site_fract_z
_atom_site_U_iso_or_equiv
_atom_site_adp_type
_atom_site_occupancy
_atom_site_site_symmetry_order
_atom_site_calc_flag
_atom_site_refinement_flags_posn
_atom_site_refinement_flags_adp
In1 In 0.51692(2) 0.04327(2) 0.62520(2) 0.01783(6) Uani 1 1 d . .
P1 P 0.43611(4) 0.03132(3) 0.81871(3) 0.01160(11) Uani 1 1 d . .
N1 N 0.41160(14) 0.04251(9) 0.71697(11) 0.0124(4) Uani 1 1 d . .
C1 C 0.55968(16) -0.00170(11) 0.86002(13) 0.0133(4) Uani 1 1 d . .
H1 H 0.5932 0.0040 0.9192 0.016 Uiso 1 1 calc R U
P2 P 0.62794(4) -0.04436(3) 0.80316(3) 0.01131(11) Uani 1 1 d . .
N2 N 0.65702(14) -0.00504(10) 0.72755(11) 0.0145(4) Uani 1 1 d . .
C2 C 0.43139(16) 0.10824(11) 0.88022(12) 0.0137(4) Uani 1 1 d . .
C3 C 0.50794(18) 0.15746(12) 0.88667(13) 0.0189(5) Uani 1 1 d . .
H3 H 0.5605 0.1502 0.8596 0.023 Uiso 1 1 calc R U
C4 C 0.50963(19) 0.21699(12) 0.93166(14) 0.0216(5) Uani 1 1 d . .
H4 H 0.5629 0.2498 0.9352 0.026 Uiso 1 1 calc R U
C5 C 0.4335(2) 0.22829(12) 0.97134(14) 0.0228(5) Uani 1 1 d . .
H5 H 0.4339 0.2690 1.0020 0.027 Uiso 1 1 calc R U
C6 C 0.3571(2) 0.18013(13) 0.96606(14) 0.0239(5) Uani 1 1 d . .
H6 H 0.3047 0.1878 0.9932 0.029 Uiso 1 1 calc R U
C7 C 0.35596(18) 0.12052(13) 0.92163(14) 0.0193(5) Uani 1 1 d . .
H7 H 0.3032 0.0876 0.9193 0.023 Uiso 1 1 calc R U
C8 C 0.33320(17) -0.01890(12) 0.84301(13) 0.0141(4) Uani 1 1 d . .
C9 C 0.36284(18) -0.07311(12) 0.89918(13) 0.0170(5) Uani 1 1 d . .
H9 H 0.4352 -0.0846 0.9218 0.020 Uiso 1 1 calc R U
C10 C 0.28780(19) -0.11046(13) 0.92238(15) 0.0218(5) Uani 1 1 d . .
H10 H 0.3089 -0.1478 0.9600 0.026 Uiso 1 1 calc R U
C11 C 0.18234(18) -0.09359(13) 0.89092(14) 0.0216(5) Uani 1 1 d . .
H11 H 0.1310 -0.1194 0.9067 0.026 Uiso 1 1 calc R U
C12 C 0.15188(18) -0.03916(13) 0.83655(14) 0.0207(5) Uani 1 1 d . .
H12 H 0.0795 -0.0272 0.8154 0.025 Uiso 1 1 calc R U
C13 C 0.22647(17) -0.00189(12) 0.81269(13) 0.0172(5) Uani 1 1 d . .
H13 H 0.2048 0.0356 0.7754 0.021 Uiso 1 1 calc R U
C14 C 0.55515(16) -0.11930(11) 0.75298(13) 0.0149(4) Uani 1 1 d . .
C15 C 0.53879(18) -0.13529(12) 0.66747(14) 0.0197(5) Uani 1 1 d . .
H15 H 0.5647 -0.1060 0.6328 0.024 Uiso 1 1 calc R U
C16 C 0.48502(19) -0.19363(13) 0.63306(16) 0.0258(6) Uani 1 1 d . .
H16 H 0.4739 -0.2039 0.5748 0.031 Uiso 1 1 calc R U
C17 C 0.44735(19) -0.23707(13) 0.68264(17) 0.0291(6) Uani 1 1 d . .
H17 H 0.4099 -0.2768 0.6585 0.035 Uiso 1 1 calc R U
C18 C 0.4645(2) -0.22231(13) 0.76759(17) 0.0275(6) Uani 1 1 d . .
H18 H 0.4401 -0.2525 0.8022 0.033 Uiso 1 1 calc R U
C19 C 0.51708(18) -0.16369(12) 0.80255(15) 0.0212(5) Uani 1 1 d . .
H19 H 0.5273 -0.1536 0.8607 0.025 Uiso 1 1 calc R U
C20 C 0.74636(16) -0.07636(12) 0.88084(13) 0.0140(4) Uani 1 1 d . .
C21 C 0.78294(18) -0.14127(12) 0.87335(14) 0.0195(5) Uani 1 1 d . .
H21 H 0.7442 -0.1698 0.8283 0.023 Uiso 1 1 calc R U
C22 C 0.87545(19) -0.16487(14) 0.93100(15) 0.0267(6) Uani 1 1 d . .
H22 H 0.8998 -0.2092 0.9251 0.032 Uiso 1 1 calc R U
C23 C 0.93178(19) -0.12423(15) 0.99647(15) 0.0286(6) Uani 1 1 d . .
H23 H 0.9945 -0.1407 1.0363 0.034 Uiso 1 1 calc R U
C24 C 0.89710(19) -0.05937(15) 1.00433(16) 0.0294(6) Uani 1 1 d . .
H24 H 0.9367 -0.0310 1.0492 0.035 Uiso 1 1 calc R U
C25 C 0.80450(18) -0.03542(13) 0.94687(15) 0.0227(5) Uani 1 1 d . .
H25 H 0.7809 0.0091 0.9528 0.027 Uiso 1 1 calc R U
C26 C 0.30685(16) 0.05966(11) 0.66475(12) 0.0130(4) Uani 1 1 d . .
C27 C 0.23627(16) 0.00860(12) 0.62261(13) 0.0142(4) Uani 1 1 d . .
C28 C 0.13356(18) 0.02651(12) 0.57695(14) 0.0181(5) Uani 1 1 d . .
H28 H 0.0849 -0.0079 0.5502 0.022 Uiso 1 1 calc R U
C29 C 0.10080(17) 0.09315(13) 0.56975(14) 0.0191(5) Uani 1 1 d . .
H29 H 0.0294 0.1042 0.5411 0.023 Uiso 1 1 calc R U
C30 C 0.17258(17) 0.14362(12) 0.60453(13) 0.0168(5) Uani 1 1 d . .
H30 H 0.1510 0.1896 0.5966 0.020 Uiso 1 1 calc R U
C31 C 0.27662(16) 0.12829(12) 0.65128(12) 0.0140(4) Uani 1 1 d . .
C32 C 0.26980(18) -0.06499(12) 0.62066(14) 0.0176(5) Uani 1 1 d . .
H32 H 0.3418 -0.0702 0.6621 0.021 Uiso 1 1 calc R U
C33 C 0.2767(2) -0.08147(13) 0.53146(15) 0.0259(5) Uani 1 1 d . .
H33A H 0.2079 -0.0737 0.4892 0.039 Uiso 1 1 calc R U
H33B H 0.2970 -0.1289 0.5294 0.039 Uiso 1 1 calc R U
H33C H 0.3294 -0.0522 0.5189 0.039 Uiso 1 1 calc R U
C34 C 0.1969(2) -0.11573(13) 0.64424(16) 0.0264(5) Uani 1 1 d . .
H34A H 0.1943 -0.1061 0.7018 0.040 Uiso 1 1 calc R U
H34B H 0.2237 -0.1617 0.6422 0.040 Uiso 1 1 calc R U
H34C H 0.1259 -0.1119 0.6039 0.040 Uiso 1 1 calc R U
C35 C 0.35389(17) 0.18629(11) 0.68066(13) 0.0154(4) Uani 1 1 d . .
H35 H 0.4213 0.1669 0.7183 0.018 Uiso 1 1 calc R U
C36 C 0.37776(19) 0.21971(13) 0.60457(14) 0.0217(5) Uani 1 1 d . .
H36A H 0.4070 0.1859 0.5746 0.033 Uiso 1 1 calc R U
H36B H 0.4289 0.2563 0.6248 0.033 Uiso 1 1 calc R U
H36C H 0.3126 0.2382 0.5657 0.033 Uiso 1 1 calc R U
C37 C 0.31640(19) 0.23956(12) 0.73171(14) 0.0217(5) Uani 1 1 d . .
H37A H 0.2531 0.2618 0.6951 0.033 Uiso 1 1 calc R U
H37B H 0.3720 0.2733 0.7533 0.033 Uiso 1 1 calc R U
H37C H 0.3001 0.2178 0.7795 0.033 Uiso 1 1 calc R U
C38 C 0.75670(17) 0.02154(12) 0.72813(13) 0.0146(4) Uani 1 1 d . .
C39 C 0.82535(17) -0.01838(12) 0.69691(13) 0.0168(5) Uani 1 1 d . .
C40 C 0.91570(18) 0.01110(13) 0.68672(14) 0.0215(5) Uani 1 1 d . .
H40 H 0.9607 -0.0152 0.6643 0.026 Uiso 1 1 calc R U
C41 C 0.94126(19) 0.07776(14) 0.70847(15) 0.0248(5) Uani 1 1 d . .
H41 H 1.0033 0.0970 0.7012 0.030 Uiso 1 1 calc R U
C42 C 0.87634(19) 0.11601(13) 0.74076(15) 0.0242(5) Uani 1 1 d . .
H42 H 0.8946 0.1617 0.7565 0.029 Uiso 1 1 calc R U
C43 C 0.78394(17) 0.08915(12) 0.75091(14) 0.0181(5) Uani 1 1 d . .
C44 C 0.79941(18) -0.09120(12) 0.67123(14) 0.0193(5) Uani 1 1 d . .
H44 H 0.7526 -0.1084 0.7039 0.023 Uiso 1 1 calc R U
C45 C 0.7377(2) -0.09568(15) 0.57705(15) 0.0329(6) Uani 1 1 d . .
H45A H 0.6760 -0.0660 0.5648 0.049 Uiso 1 1 calc R U
H45B H 0.7148 -0.1425 0.5627 0.049 Uiso 1 1 calc R U
H45C H 0.7829 -0.0814 0.5431 0.049 Uiso 1 1 calc R U
C46 C 0.8961(2) -0.13712(15) 0.6920(2) 0.0376(7) Uani 1 1 d . .
H46A H 0.8737 -0.1840 0.6776 0.056 Uiso 1 1 calc R U
H46B H 0.9345 -0.1340 0.7527 0.056 Uiso 1 1 calc R U
H46C H 0.9423 -0.1229 0.6589 0.056 Uiso 1 1 calc R U
C47 C 0.71456(18) 0.13537(12) 0.78372(15) 0.0203(5) Uani 1 1 d . .
H47 H 0.6551 0.1078 0.7911 0.024 Uiso 1 1 calc R U
C48 C 0.6677(2) 0.19151(13) 0.71990(17) 0.0317(6) Uani 1 1 d . .
H48A H 0.6160 0.2171 0.7389 0.048 Uiso 1 1 calc R U
H48B H 0.6330 0.1715 0.6641 0.048 Uiso 1 1 calc R U
H48C H 0.7240 0.2219 0.7157 0.048 Uiso 1 1 calc R U
C49 C 0.77429(19) 0.16618(14) 0.87026(16) 0.0267(6) Uani 1 1 d . .
H49A H 0.8004 0.1298 0.9117 0.040 Uiso 1 1 calc R U
H49B H 0.7267 0.1955 0.8895 0.040 Uiso 1 1 calc R U
H49C H 0.8339 0.1929 0.8648 0.040 Uiso 1 1 calc R U

loop_
_atom_site_aniso_label
_atom_site_aniso_U_11
_atom_site_aniso_U_22
_atom_site_aniso_U_33
_atom_site_aniso_U_23
_atom_site_aniso_U_13
_atom_site_aniso_U_12
In1 0.01569(9) 0.02239(10) 0.01601(9) 0.00373(6) 0.00573(6) 0.00295(7)
P1 0.0101(2) 0.0128(3) 0.0116(2) 0.0001(2) 0.00283(19) 0.0011(2)
N1 0.0106(8) 0.0142(10) 0.0120(8) 0.0010(7) 0.0028(7) 0.0024(7)
C1 0.0116(10) 0.0150(11) 0.0128(10) 0.0000(8) 0.0028(8) 0.0034(9)
P2 0.0100(2) 0.0108(3) 0.0129(3) 0.0007(2) 0.0033(2) 0.0005(2)
N2 0.0136(9) 0.0148(10) 0.0152(9) 0.0019(7) 0.0047(7) -0.0004(8)
C2 0.0145(10) 0.0139(11) 0.0113(10) 0.0006(8) 0.0019(8) 0.0026(9)
C3 0.0176(11) 0.0205(13) 0.0179(11) -0.0012(9) 0.0045(8) 0.0017(10)
C4 0.0253(12) 0.0169(12) 0.0203(11) -0.0012(9) 0.0034(9) -0.0027(10)
C5 0.0359(14) 0.0158(12) 0.0156(11) -0.0021(9) 0.0064(10) 0.0062(11)
C6 0.0307(13) 0.0232(14) 0.0222(12) 0.0001(10) 0.0146(10) 0.0065(11)
C7 0.0212(11) 0.0203(13) 0.0188(11) 0.0006(9) 0.0096(9) 0.0004(10)
C8 0.0142(10) 0.0147(11) 0.0144(10) -0.0027(8) 0.0056(8) -0.0010(9)
C9 0.0167(11) 0.0154(12) 0.0190(11) -0.0012(9) 0.0057(8) 0.0017(9)
C10 0.0255(12) 0.0181(13) 0.0229(12) 0.0025(9) 0.0089(9) -0.0020(10)
C11 0.0203(12) 0.0241(13) 0.0227(12) -0.0051(10) 0.0101(9) -0.0092(10)
C12 0.0124(11) 0.0309(15) 0.0185(11) -0.0031(10) 0.0041(9) -0.0031(10)
C13 0.0159(11) 0.0200(12) 0.0148(10) 0.0004(9) 0.0033(8) 0.0012(9)
C14 0.0095(10) 0.0132(11) 0.0207(11) -0.0011(8) 0.0027(8) 0.0026(9)
C15 0.0160(11) 0.0166(12) 0.0257(12) -0.0023(9) 0.0053(9) 0.0007(9)
C16 0.0207(12) 0.0233(14) 0.0280(13) -0.0102(10) -0.0007(10) 0.0027(11)
C17 0.0184(12) 0.0171(13) 0.0484(16) -0.0099(11) 0.0050(11) -0.0016(10)
C18 0.0240(13) 0.0164(13) 0.0457(15) 0.0025(11) 0.0160(11) -0.0014(11)
C19 0.0205(12) 0.0170(12) 0.0276(12) -0.0008(9) 0.0097(9) -0.0011(10)
C20 0.0125(10) 0.0161(12) 0.0140(10) 0.0027(8) 0.0050(8) 0.0008(9)
C21 0.0191(11) 0.0203(13) 0.0191(11) 0.0012(9) 0.0056(9) 0.0057(10)
C22 0.0245(13) 0.0274(15) 0.0281(13) 0.0042(11) 0.0077(10) 0.0132(11)
C23 0.0151(11) 0.0434(17) 0.0247(12) 0.0048(11) 0.0021(9) 0.0103(12)
C24 0.0151(12) 0.0428(18) 0.0245(13) -0.0066(11) -0.0026(9) 0.0008(11)
C25 0.0158(11) 0.0235(14) 0.0262(12) -0.0019(10) 0.0027(9) 0.0031(10)
C26 0.0116(10) 0.0184(12) 0.0091(9) 0.0022(8) 0.0032(8) 0.0017(9)
C27 0.0138(10) 0.0166(12) 0.0120(10) 0.0028(8) 0.0037(8) -0.0004(9)
C28 0.0157(11) 0.0206(13) 0.0169(11) 0.0001(9) 0.0034(9) -0.0026(9)
C29 0.0105(10) 0.0270(14) 0.0182(11) 0.0013(9) 0.0022(8) 0.0031(10)
C30 0.0161(11) 0.0168(12) 0.0179(11) 0.0023(9) 0.0061(8) 0.0061(9)
C31 0.0146(10) 0.0169(12) 0.0115(10) -0.0004(8) 0.0055(8) 0.0017(9)
C32 0.0180(11) 0.0140(12) 0.0181(11) 0.0003(9) 0.0013(8) -0.0009(9)
C33 0.0309(14) 0.0226(14) 0.0253(13) -0.0004(10) 0.0101(10) 0.0054(11)
C34 0.0334(14) 0.0177(13) 0.0286(13) -0.0011(10) 0.0101(11) -0.0075(11)
C35 0.0147(10) 0.0140(11) 0.0163(10) 0.0011(8) 0.0028(8) 0.0016(9)
C36 0.0228(12) 0.0193(13) 0.0236(12) 0.0008(9) 0.0080(9) -0.0014(10)
C37 0.0251(12) 0.0174(13) 0.0221(12) -0.0019(9) 0.0066(9) 0.0034(10)
C38 0.0133(10) 0.0176(12) 0.0127(10) 0.0031(8) 0.0036(8) 0.0008(9)
C39 0.0156(11) 0.0194(12) 0.0158(10) 0.0041(9) 0.0052(8) 0.0024(9)
C40 0.0158(11) 0.0298(14) 0.0216(11) 0.0028(10) 0.0097(9) 0.0030(10)
C41 0.0167(11) 0.0295(15) 0.0315(13) 0.0013(11) 0.0122(10) -0.0039(11)
C42 0.0206(12) 0.0202(13) 0.0337(13) -0.0002(10) 0.0112(10) -0.0045(10)
C43 0.0149(11) 0.0184(12) 0.0217(11) 0.0035(9) 0.0066(9) 0.0008(9)
C44 0.0219(12) 0.0181(12) 0.0220(11) 0.0003(9) 0.0129(9) 0.0014(10)
C45 0.0494(17) 0.0328(16) 0.0223(13) -0.0061(11) 0.0194(12) -0.0111(14)
C46 0.0341(15) 0.0220(15) 0.065(2) 0.0064(13) 0.0278(14) 0.0078(12)
C47 0.0158(11) 0.0144(12) 0.0313(13) -0.0014(9) 0.0082(9) -0.0023(9)
C48 0.0319(14) 0.0175(14) 0.0420(15) 0.0007(11) 0.0054(12) 0.0036(12)
C49 0.0205(12) 0.0279(15) 0.0323(13) -0.0061(11) 0.0089(10) -0.0017(11)

loop_
_atom_type_symbol
_atom_type_description
_atom_type_scat_dispersion_real
_atom_type_scat_dispersion_imag
_atom_type_scat_source
C C 0.0033 0.0016 'International Tables Vol C Tables 4.2.6.8 and 6.1.1.4'
H H 0.0000 0.0000 'International Tables Vol C Tables 4.2.6.8 and 6.1.1.4'
N N 0.0061 0.0033 'International Tables Vol C Tables 4.2.6.8 and 6.1.1.4'
P P 0.1023 0.0942 'International Tables Vol C Tables 4.2.6.8 and 6.1.1.4'
In In -0.7276 1.3100 'International Tables Vol C Tables 4.2.6.8 and 6.1.1.4'

loop_
_geom_angle_atom_site_label_1
_geom_angle_atom_site_label_2
_geom_angle_atom_site_label_3
_geom_angle
N2 In1 N1 91.90(6)
N1 P1 C1 109.32(10)
N1 P1 C8 111.79(9)
C1 P1 C8 113.56(11)
N1 P1 C2 115.36(10)
C1 P1 C2 106.59(10)
C8 P1 C2 99.96(10)
C26 N1 P1 120.28(14)
C26 N1 In1 105.73(12)
P1 N1 In1 133.89(10)
P1 C1 P2 125.19(12)
P1 C1 H1 117.4
P2 C1 H1 117.4
N2 P2 C1 118.62(10)
N2 P2 C20 110.64(9)
C1 P2 C20 105.99(10)
N2 P2 C14 104.98(10)
C1 P2 C14 110.53(10)
C20 P2 C14 105.40(10)
C38 N2 P2 127.89(14)
C38 N2 In1 113.36(13)
P2 N2 In1 115.76(9)
C3 C2 C7 117.4(2)
C3 C2 P1 118.23(16)
C7 C2 P1 124.33(18)
C4 C3 C2 121.8(2)
C4 C3 H3 119.1
C2 C3 H3 119.1
C5 C4 C3 119.7(2)
C5 C4 H4 120.1
C3 C4 H4 120.1
C6 C5 C4 119.5(2)
C6 C5 H5 120.2
C4 C5 H5 120.2
C5 C6 C7 120.7(2)
C5 C6 H6 119.7
C7 C6 H6 119.7
C6 C7 C2 120.9(2)
C6 C7 H7 119.6
C2 C7 H7 119.6
C9 C8 C13 118.4(2)
C9 C8 P1 118.86(16)
C13 C8 P1 122.58(17)
C10 C9 C8 120.7(2)
C10 C9 H9 119.6
C8 C9 H9 119.6
C11 C10 C9 120.2(2)
C11 C10 H10 119.9
C9 C10 H10 119.9
C12 C11 C10 119.8(2)
C12 C11 H11 120.1
C10 C11 H11 120.1
C11 C12 C13 120.3(2)
C11 C12 H12 119.9
C13 C12 H12 119.9
C12 C13 C8 120.6(2)
C12 C13 H13 119.7
C8 C13 H13 119.7
C19 C14 C15 118.5(2)
C19 C14 P2 118.75(17)
C15 C14 P2 122.69(17)
C16 C15 C14 120.3(2)
C16 C15 H15 119.8
C14 C15 H15 119.8
C17 C16 C15 120.6(2)
C17 C16 H16 119.7
C15 C16 H16 119.7
C16 C17 C18 119.5(2)
C16 C17 H17 120.2
C18 C17 H17 120.2
C17 C18 C19 120.4(2)
C17 C18 H18 119.8
C19 C18 H18 119.8
C18 C19 C14 120.6(2)
C18 C19 H19 119.7
C14 C19 H19 119.7
C25 C20 C21 118.7(2)
C25 C20 P2 120.57(18)
C21 C20 P2 120.69(17)
C22 C21 C20 120.7(2)
C22 C21 H21 119.7
C20 C21 H21 119.7
C23 C22 C21 120.1(2)
C23 C22 H22 119.9
C21 C22 H22 119.9
C22 C23 C24 119.9(2)
C22 C23 H23 120.1
C24 C23 H23 120.1
C23 C24 C25 120.3(2)
C23 C24 H24 119.9
C25 C24 H24 119.9
C20 C25 C24 120.3(2)
C20 C25 H25 119.9
C24 C25 H25 119.8
C27 C26 C31 119.58(19)
C27 C26 N1 120.43(19)
C31 C26 N1 119.87(19)
C28 C27 C26 118.9(2)
C28 C27 C32 118.5(2)
C26 C27 C32 122.49(19)
C29 C28 C27 121.4(2)
C29 C28 H28 119.3
C27 C28 H28 119.3
C30 C29 C28 119.5(2)
C30 C29 H29 120.3
C28 C29 H29 120.3
C29 C30 C31 121.2(2)
C29 C30 H30 119.4
C31 C30 H30 119.4
C30 C31 C26 118.8(2)
C30 C31 C35 118.3(2)
C26 C31 C35 122.76(19)
C27 C32 C34 114.1(2)
C27 C32 C33 108.98(18)
C34 C32 C33 109.4(2)
C27 C32 H32 108.1
C34 C32 H32 108.1
C33 C32 H32 108.1
C32 C33 H33A 109.5
C32 C33 H33B 109.5
H33A C33 H33B 109.5
C32 C33 H33C 109.5
H33A C33 H33C 109.5
H33B C33 H33C 109.5
C32 C34 H34A 109.5
C32 C34 H34B 109.5
H34A C34 H34B 109.5
C32 C34 H34C 109.5
H34A C34 H34C 109.5
H34B C34 H34C 109.5
C31 C35 C37 113.19(18)
C31 C35 C36 110.61(18)
C37 C35 C36 109.86(19)
C31 C35 H35 107.7
C37 C35 H35 107.7
C36 C35 H35 107.7
C35 C36 H36A 109.5
C35 C36 H36B 109.5
H36A C36 H36B 109.5
C35 C36 H36C 109.5
H36A C36 H36C 109.5
H36B C36 H36C 109.5
C35 C37 H37A 109.5
C35 C37 H37B 109.5
H37A C37 H37B 109.5
C35 C37 H37C 109.5
H37A C37 H37C 109.5
H37B C37 H37C 109.5
C43 C38 C39 118.9(2)
C43 C38 N2 121.1(2)
C39 C38 N2 119.7(2)
C40 C39 C38 119.2(2)
C40 C39 C44 119.8(2)
C38 C39 C44 121.0(2)
C41 C40 C39 121.4(2)
C41 C40 H40 119.3
C39 C40 H40 119.3
C42 C41 C40 119.5(2)
C42 C41 H41 120.3
C40 C41 H41 120.3
C41 C42 C43 121.3(2)
C41 C42 H42 119.3
C43 C42 H42 119.3
C42 C43 C38 119.6(2)
C42 C43 C47 118.1(2)
C38 C43 C47 122.3(2)
C39 C44 C45 110.4(2)
C39 C44 C46 113.4(2)
C45 C44 C46 110.5(2)
C39 C44 H44 107.4
C45 C44 H44 107.4
C46 C44 H44 107.4
C44 C45 H45A 109.5
C44 C45 H45B 109.5
H45A C45 H45B 109.5
C44 C45 H45C 109.5
H45A C45 H45C 109.5
H45B C45 H45C 109.5
C44 C46 H46A 109.5
C44 C46 H46B 109.5
H46A C46 H46B 109.5
C44 C46 H46C 109.5
H46A C46 H46C 109.5
H46B C46 H46C 109.5
C43 C47 C48 110.9(2)
C43 C47 C49 111.90(19)
C48 C47 C49 110.0(2)
C43 C47 H47 107.9
C48 C47 H47 107.9
C49 C47 H47 107.9
C47 C48 H48A 109.5
C47 C48 H48B 109.5
H48A C48 H48B 109.5
C47 C48 H48C 109.5
H48A C48 H48C 109.5
H48B C48 H48C 109.5
C47 C49 H49A 109.5
C47 C49 H49B 109.5
H49A C49 H49B 109.5
C47 C49 H49C 109.5
H49A C49 H49C 109.5
H49B C49 H49C 109.5

loop_
_geom_bond_atom_site_label_1
_geom_bond_atom_site_label_2
_geom_bond_distance
In1 N2 2.3092(18)
In1 N1 2.3578(17)
P1 N1 1.6264(17)
P1 C1 1.708(2)
P1 C8 1.833(2)
P1 C2 1.840(2)
N1 C26 1.440(3)
C1 P2 1.714(2)
C1 H1 0.9500
P2 N2 1.6147(18)
P2 C20 1.817(2)
P2 C14 1.825(2)
N2 C38 1.425(3)
C2 C3 1.390(3)
C2 C7 1.398(3)
C3 C4 1.388(3)
C3 H3 0.9500
C4 C5 1.383(3)
C4 H4 0.9500
C5 C6 1.376(4)
C5 H5 0.9500
C6 C7 1.385(3)
C6 H6 0.9500
C7 H7 0.9500
C8 C9 1.393(3)
C8 C13 1.397(3)
C9 C10 1.387(3)
C9 H9 0.9500
C10 C11 1.382(3)
C10 H10 0.9500
C11 C12 1.381(3)
C11 H11 0.9500
C12 C13 1.387(3)
C12 H12 0.9500
C13 H13 0.9500
C14 C19 1.396(3)
C14 C15 1.398(3)
C15 C16 1.385(3)
C15 H15 0.9500
C16 C17 1.382(4)
C16 H16 0.9500
C17 C18 1.382(4)
C17 H17 0.9500
C18 C19 1.385(3)
C18 H18 0.9500
C19 H19 0.9500
C20 C25 1.389(3)
C20 C21 1.391(3)
C21 C22 1.389(3)
C21 H21 0.9500
C22 C23 1.372(4)
C22 H22 0.9500
C23 C24 1.382(4)
C23 H23 0.9500
C24 C25 1.391(3)
C24 H24 0.9500
C25 H25 0.9500
C26 C27 1.410(3)
C26 C31 1.413(3)
C27 C28 1.392(3)
C27 C32 1.524(3)
C28 C29 1.381(3)
C28 H28 0.9500
C29 C30 1.380(3)
C29 H29 0.9500
C30 C31 1.399(3)
C30 H30 0.9500
C31 C35 1.518(3)
C32 C34 1.526(3)
C32 C33 1.538(3)
C32 H32 1.0000
C33 H33A 0.9800
C33 H33B 0.9800
C33 H33C 0.9800
C34 H34A 0.9800
C34 H34B 0.9800
C34 H34C 0.9800
C35 C37 1.525(3)
C35 C36 1.536(3)
C35 H35 1.0000
C36 H36A 0.9800
C36 H36B 0.9800
C36 H36C 0.9800
C37 H37A 0.9800
C37 H37B 0.9800
C37 H37C 0.9800
C38 C43 1.405(3)
C38 C39 1.418(3)
C39 C40 1.393(3)
C39 C44 1.510(3)
C40 C41 1.380(4)
C40 H40 0.9500
C41 C42 1.373(3)
C41 H41 0.9500
C42 C43 1.396(3)
C42 H42 0.9500
C43 C47 1.512(3)
C44 C45 1.525(3)
C44 C46 1.527(3)
C44 H44 1.0000
C45 H45A 0.9800
C45 H45B 0.9800
C45 H45C 0.9800
C46 H46A 0.9800
C46 H46B 0.9800
C46 H46C 0.9800
C47 C48 1.527(3)
C47 C49 1.534(3)
C47 H47 1.0000
C48 H48A 0.9800
C48 H48B 0.9800
C48 H48C 0.9800
C49 H49A 0.9800
C49 H49B 0.9800
C49 H49C 0.9800
